data_1573825
_journal_paper_doi 10.1039/D4OB02101K
_chemical_formula_moiety 'C38 H32 N2 O2'
_chemical_formula_sum 'C38 H32 N2 O2'
_chemical_formula_weight 548.65
_space_group_crystal_system monoclinic
_space_group_IT_number 15
_space_group_name_Hall '-C 2yc'
_space_group_name_H-M_alt 'C 1 2/c 1'
_atom_sites_solution_hydrogens geom
_atom_sites_solution_primary dual
_audit_creation_date 2024-12-26
_audit_creation_method
;
Olex2 1.5
(compiled 2024.02.16 svn.r378c4104 for OlexSys, GUI svn.r6928)
;
_audit_update_record
;
2024-12-28 deposited with the CCDC.	2025-01-31 downloaded from the CCDC.
;
_cell_angle_alpha 90
_cell_angle_beta 116.268(5)
_cell_angle_gamma 90
_cell_formula_units_Z 4
_cell_length_a 26.2762(11)
_cell_length_b 10.1154(3)
_cell_length_c 12.3299(5)
_cell_measurement_reflns_used 7091
_cell_measurement_temperature 150.00(10)
_cell_measurement_theta_max 28.7170
_cell_measurement_theta_min 1.7520
_cell_volume 2938.8(2)
_computing_cell_refinement 'CrysAlisPro 1.171.43.142a (Rigaku OD, 2024)'
_computing_data_collection 'CrysAlisPro 1.171.43.142a (Rigaku OD, 2024)'
_computing_data_reduction 'CrysAlisPro 1.171.43.142a (Rigaku OD, 2024)'
_computing_molecular_graphics 'Olex2 1.5 (Dolomanov et al., 2009)'
_computing_publication_material 'Olex2 1.5 (Dolomanov et al., 2009)'
_computing_structure_refinement 'SHELXL 2019/3 (Sheldrick, 2015)'
_computing_structure_solution 'SHELXT 2018/2 (Sheldrick, 2018)'
_diffrn_ambient_environment N~2~
_diffrn_ambient_temperature 150.00(10)
_diffrn_detector 'Hybrid Pixel Array Detector'
_diffrn_detector_area_resol_mean 10.0000
_diffrn_detector_type HyPix
_diffrn_measured_fraction_theta_full 1.000
_diffrn_measured_fraction_theta_max 0.878
_diffrn_measurement_details
;
List of Runs (angles in degrees, time in seconds):

  # Type    Start    End  Width  t~exp~   \w     \q     \k     \f   Frames
#--------------------------------------------------------------------------
  1  \w    -78.00 -53.00   0.50    0.80    --  -20.24 127.00-104.00   50
  2  \w    -89.00 -64.00   0.50    0.80    --  -20.24 145.00  63.00   50
  3  \w    -42.00  62.00   0.50    0.80    --  -20.24  38.00 120.00  208
  4  \w    -25.00  55.00   0.50    0.80    --  -20.24  19.00  30.00  160
  5  \w    -21.00  17.00   0.50    0.80    --   22.51  19.00 -30.00   76
  6  \w     49.00  74.00   0.50    0.80    --   22.51-145.00  10.00   50
  7  \w     32.00  95.00   0.50    0.80    --   22.51-127.00 179.00  126
  8  \w     61.00  87.00   0.50    0.80    --   22.51  19.00 -30.00   52
  9  \w     46.00 105.00   0.50    0.80    --   22.51 178.00  90.00  118
;
_diffrn_measurement_device 'four-circle diffractometer'
_diffrn_measurement_device_type 'XtaLAB Synergy R, HyPix'
_diffrn_measurement_method '\w scans'
_diffrn_orient_matrix_type 'CrysAlisPro convention (1999,Acta A55,543-557)'
_diffrn_orient_matrix_UB_11 -0.0136254865
_diffrn_orient_matrix_UB_12 -0.0559456841
_diffrn_orient_matrix_UB_13 -0.0357560808
_diffrn_orient_matrix_UB_21 0.0200945938
_diffrn_orient_matrix_UB_22 -0.0420017530
_diffrn_orient_matrix_UB_23 0.0443943596
_diffrn_orient_matrix_UB_31 -0.0178120638
_diffrn_orient_matrix_UB_32 -0.0046181813
_diffrn_orient_matrix_UB_33 0.0294218329
_diffrn_radiation_monochromator mirror
_diffrn_radiation_probe x-ray
_diffrn_radiation_type 'Mo K\a'
_diffrn_radiation_wavelength 0.71073
_diffrn_reflns_av_R_equivalents 0.0213
_diffrn_reflns_av_unetI/netI 0.0257
_diffrn_reflns_Laue_measured_fraction_full 1.000
_diffrn_reflns_Laue_measured_fraction_max 0.878
_diffrn_reflns_limit_h_max 32
_diffrn_reflns_limit_h_min -33
_diffrn_reflns_limit_k_max 8
_diffrn_reflns_limit_k_min -13
_diffrn_reflns_limit_l_max 16
_diffrn_reflns_limit_l_min -12
_diffrn_reflns_number 11065
_diffrn_reflns_point_group_measured_fraction_full 1.000
_diffrn_reflns_point_group_measured_fraction_max 0.878
_diffrn_reflns_theta_full 25.242
_diffrn_reflns_theta_max 28.940
_diffrn_reflns_theta_min 1.728
_diffrn_source 'micro-focus sealed X-ray tube'
_diffrn_source_type 'Mova (Mo) X-ray Source'
_exptl_absorpt_coefficient_mu 0.076
_exptl_absorpt_correction_T_max 1.00000
_exptl_absorpt_correction_T_min 0.97354
_exptl_absorpt_correction_type multi-scan
_exptl_absorpt_process_details
;
CrysAlisPro 1.171.43.142a (Rigaku Oxford Diffraction, 2024)
Empirical absorption correction using spherical harmonics,
implemented in SCALE3 ABSPACK scaling algorithm.
;
_exptl_crystal_colour colourless
_exptl_crystal_colour_primary colourless
_exptl_crystal_density_diffrn 1.240
_exptl_crystal_description block
_exptl_crystal_F_000 1160
_exptl_crystal_size_max 0.15
_exptl_crystal_size_mid 0.12
_exptl_crystal_size_min 0.1
_refine_diff_density_max 0.207
_refine_diff_density_min -0.216
_refine_diff_density_rms 0.039
_refine_ls_extinction_method none
_refine_ls_goodness_of_fit_ref 1.081
_refine_ls_hydrogen_treatment constr
_refine_ls_matrix_type full
_refine_ls_number_parameters 191
_refine_ls_number_reflns 3418
_refine_ls_number_restraints 0
_refine_ls_restrained_S_all 1.081
_refine_ls_R_factor_all 0.0486
_refine_ls_R_factor_gt 0.0384
_refine_ls_shift/su_max 0.001
_refine_ls_shift/su_mean 0.000
_refine_ls_structure_factor_coef Fsqd
_refine_ls_weighting_details 'w=1/[\s^2^(Fo^2^)+(0.0418P)^2^+1.3865P] where P=(Fo^2^+2Fc^2^)/3'
_refine_ls_weighting_scheme calc
_refine_ls_wR_factor_gt 0.0925
_refine_ls_wR_factor_ref 0.0987
_reflns_Friedel_coverage 0.000
_reflns_number_gt 2812
_reflns_number_total 3418
_reflns_threshold_expression 'I > 2\s(I)'
_cod_data_source_file d4ob02101k2.cif
_cod_data_source_block 202412t496f1_auto
_cod_database_code 1573825
_shelx_shelxl_version_number 2019/3
_chemical_oxdiff_formula CHNOCl
_shelx_space_group_comment
;
The symmetry employed for this shelxl refinement is uniquely defined
by the following loop, which should always be used as a source of
symmetry information in preference to the above space-group names.
They are only intended as comments.
;
_shelx_estimated_absorpt_t_max 0.992
_shelx_estimated_absorpt_t_min 0.989
_olex2_refinement_description
;
1. Fixed Uiso
 At 1.2 times of:
  All C(H) groups, All C(H,H) groups
 At 1.5 times of:
  All C(H,H,H) groups
2.a Secondary CH2 refined with riding coordinates:
 C13(H13A,H13B)
2.b Aromatic/amide H refined with riding coordinates:
 C6(H6), C8(H8), C9(H9), C10(H10), C11(H11), C12(H12), C15(H15), C16(H16),
 C17(H17), C18(H18), C19(H19)
2.c Idealised Me refined as rotating group:
 C1(H1A,H1B,H1C)
;
_olex2_submission_special_instructions 'No special instructions were received'
_oxdiff_exptl_absorpt_empirical_details
;
Empirical correction (ABSPACK) includes:
- Absorption correction using spherical harmonics
- Frame scaling
;
_oxdiff_exptl_absorpt_empirical_full_max 1.279
_oxdiff_exptl_absorpt_empirical_full_min 0.786

loop_
_space_group_symop_operation_xyz
'x, y, z'
'-x, y, -z+1/2'
'x+1/2, y+1/2, z'
'-x+1/2, y+1/2, -z+1/2'
'-x, -y, -z'
'x, -y, z-1/2'
'-x+1/2, -y+1/2, -z'
'x+1/2, -y+1/2, z-1/2'

loop_
_atom_site_label
_atom_site_type_symbol
_atom_site_fract_x
_atom_site_fract_y
_atom_site_fract_z
_atom_site_U_iso_or_equiv
_atom_site_adp_type
_atom_site_occupancy
_atom_site_site_symmetry_order
_atom_site_calc_flag
_atom_site_refinement_flags_posn
_atom_site_refinement_flags_adp
_atom_site_refinement_flags_occupancy
_atom_site_disorder_assembly
_atom_site_disorder_group
O1 O 0.64588(4) 0.72950(10) 0.71248(8) 0.0347(2) Uani 1 1 d . . . . .
N1 N 0.61159(4) 0.78682(9) 0.46457(8) 0.0205(2) Uani 1 1 d . . . . .
C1 C 0.55401(6) 0.74424(17) 0.70046(12) 0.0401(4) Uani 1 1 d . . . . .
H1A H 0.573705 0.717242 0.785447 0.060 Uiso 1 1 calc R U . . .
H1B H 0.523324 0.681654 0.655930 0.060 Uiso 1 1 calc R U . . .
H1C H 0.538087 0.832943 0.695257 0.060 Uiso 1 1 calc R U . . .
C2 C 0.59538(5) 0.74559(11) 0.64625(10) 0.0231(2) Uani 1 1 d . . . . .
C3 C 0.57456(4) 0.76696(11) 0.51616(10) 0.0197(2) Uani 1 1 d . . . . .
C4 C 0.51937(5) 0.76984(11) 0.42188(10) 0.0198(2) Uani 1 1 d . . . . .
C5 C 0.52334(4) 0.78982(11) 0.31165(10) 0.0211(2) Uani 1 1 d . . . . .
C6 C 0.58098(5) 0.80170(12) 0.34371(10) 0.0225(2) Uani 1 1 d . . . . .
H6 H 0.596601 0.817921 0.288660 0.027 Uiso 1 1 calc R U . . .
C7 C 0.46503(4) 0.75399(11) 0.43102(10) 0.0200(2) Uani 1 1 d . . . . .
C8 C 0.43896(5) 0.86189(12) 0.45565(11) 0.0258(3) Uani 1 1 d . . . . .
H8 H 0.456631 0.946231 0.469389 0.031 Uiso 1 1 calc R U . . .
C9 C 0.38744(5) 0.84767(13) 0.46038(11) 0.0306(3) Uani 1 1 d . . . . .
H9 H 0.370208 0.922049 0.477715 0.037 Uiso 1 1 calc R U . . .
C10 C 0.36120(5) 0.72595(14) 0.44000(12) 0.0335(3) Uani 1 1 d . . . . .
H10 H 0.325939 0.716395 0.443284 0.040 Uiso 1 1 calc R U . . .
C11 C 0.38635(6) 0.61785(14) 0.41476(13) 0.0354(3) Uani 1 1 d . . . . .
H11 H 0.368265 0.533976 0.400334 0.042 Uiso 1 1 calc R U . . .
C12 C 0.43813(5) 0.63167(12) 0.41045(11) 0.0281(3) Uani 1 1 d . . . . .
H12 H 0.455252 0.556947 0.393326 0.034 Uiso 1 1 calc R U . . .
C13 C 0.67405(4) 0.79386(11) 0.52375(10) 0.0213(2) Uani 1 1 d . . . . .
H13A H 0.686513 0.835238 0.604258 0.026 Uiso 1 1 calc R U . . .
H13B H 0.686313 0.852212 0.475269 0.026 Uiso 1 1 calc R U . . .
C14 C 0.70365(4) 0.66205(11) 0.53981(10) 0.0202(2) Uani 1 1 d . . . . .
C15 C 0.74651(5) 0.62714(12) 0.65275(10) 0.0249(3) Uani 1 1 d . . . . .
H15 H 0.754607 0.682624 0.720592 0.030 Uiso 1 1 calc R U . . .
C16 C 0.77748(5) 0.51162(13) 0.66671(11) 0.0290(3) Uani 1 1 d . . . . .
H16 H 0.806741 0.488911 0.743932 0.035 Uiso 1 1 calc R U . . .
C17 C 0.76595(5) 0.42947(12) 0.56875(12) 0.0295(3) Uani 1 1 d . . . . .
H17 H 0.787155 0.350556 0.578609 0.035 Uiso 1 1 calc R U . . .
C18 C 0.72319(5) 0.46312(12) 0.45599(12) 0.0292(3) Uani 1 1 d . . . . .
H18 H 0.715008 0.407054 0.388478 0.035 Uiso 1 1 calc R U . . .
C19 C 0.69239(5) 0.57868(12) 0.44193(10) 0.0249(2) Uani 1 1 d . . . . .
H19 H 0.663245 0.601190 0.364500 0.030 Uiso 1 1 calc R U . . .

loop_
_atom_site_aniso_label
_atom_site_aniso_U_11
_atom_site_aniso_U_22
_atom_site_aniso_U_33
_atom_site_aniso_U_23
_atom_site_aniso_U_13
_atom_site_aniso_U_12
O1 0.0235(4) 0.0553(6) 0.0216(4) 0.0043(4) 0.0067(4) 0.0016(4)
N1 0.0148(4) 0.0268(5) 0.0198(5) 0.0003(4) 0.0075(4) -0.0013(4)
C1 0.0283(7) 0.0718(11) 0.0220(6) 0.0024(6) 0.0126(5) 0.0012(6)
C2 0.0219(5) 0.0257(6) 0.0205(5) -0.0016(5) 0.0084(5) -0.0015(4)
C3 0.0180(5) 0.0219(5) 0.0208(5) -0.0016(4) 0.0100(4) -0.0012(4)
C4 0.0187(5) 0.0212(5) 0.0201(5) -0.0019(4) 0.0092(4) -0.0012(4)
C5 0.0178(5) 0.0249(6) 0.0205(6) -0.0011(4) 0.0085(5) -0.0005(4)
C6 0.0189(5) 0.0302(6) 0.0192(5) 0.0010(5) 0.0091(4) -0.0008(4)
C7 0.0169(5) 0.0256(6) 0.0166(5) 0.0013(4) 0.0067(4) -0.0013(4)
C8 0.0227(5) 0.0265(6) 0.0297(6) -0.0026(5) 0.0131(5) -0.0027(5)
C9 0.0247(6) 0.0388(7) 0.0328(6) 0.0009(6) 0.0167(5) 0.0050(5)
C10 0.0214(6) 0.0483(8) 0.0353(7) 0.0062(6) 0.0168(5) -0.0032(5)
C11 0.0318(7) 0.0337(7) 0.0428(8) 0.0025(6) 0.0186(6) -0.0112(5)
C12 0.0282(6) 0.0255(6) 0.0325(6) 0.0008(5) 0.0152(5) -0.0021(5)
C13 0.0140(5) 0.0264(6) 0.0220(5) -0.0011(5) 0.0066(4) -0.0034(4)
C14 0.0151(5) 0.0251(6) 0.0218(5) 0.0011(4) 0.0093(4) -0.0039(4)
C15 0.0226(5) 0.0318(6) 0.0207(5) 0.0009(5) 0.0098(4) -0.0013(5)
C16 0.0255(6) 0.0323(7) 0.0279(6) 0.0092(5) 0.0107(5) 0.0019(5)
C17 0.0282(6) 0.0231(6) 0.0407(7) 0.0050(5) 0.0184(5) 0.0000(5)
C18 0.0301(6) 0.0260(6) 0.0335(6) -0.0053(5) 0.0159(5) -0.0060(5)
C19 0.0206(5) 0.0285(6) 0.0230(6) -0.0008(5) 0.0074(4) -0.0043(5)

loop_
_atom_type_symbol
_atom_type_description
_atom_type_scat_dispersion_real
_atom_type_scat_dispersion_imag
_atom_type_scat_source
C C 0.0033 0.0016 'International Tables Vol C Tables 4.2.6.8 and 6.1.1.4'
H H 0.0000 0.0000 'International Tables Vol C Tables 4.2.6.8 and 6.1.1.4'
N N 0.0061 0.0033 'International Tables Vol C Tables 4.2.6.8 and 6.1.1.4'
O O 0.0106 0.0060 'International Tables Vol C Tables 4.2.6.8 and 6.1.1.4'

loop_
_geom_angle_atom_site_label_1
_geom_angle_atom_site_label_2
_geom_angle_atom_site_label_3
_geom_angle
_geom_angle_site_symmetry_1
_geom_angle_site_symmetry_3
_geom_angle_publ_flag
C3 N1 C13 129.13(9) . . ?
C6 N1 C3 108.93(9) . . ?
C6 N1 C13 121.94(9) . . ?
H1A C1 H1B 109.5 . . ?
H1A C1 H1C 109.5 . . ?
H1B C1 H1C 109.5 . . ?
C2 C1 H1A 109.5 . . ?
C2 C1 H1B 109.5 . . ?
C2 C1 H1C 109.5 . . ?
O1 C2 C1 119.02(11) . . ?
O1 C2 C3 121.36(10) . . ?
C3 C2 C1 119.61(10) . . ?
N1 C3 C2 121.60(10) . . ?
N1 C3 C4 107.09(9) . . ?
C4 C3 C2 131.31(10) . . ?
C3 C4 C5 108.00(9) . . ?
C3 C4 C7 127.56(10) . . ?
C5 C4 C7 124.43(10) . . ?
C4 C5 C5 127.36(12) . 2_655 ?
C6 C5 C4 105.77(9) . . ?
C6 C5 C5 126.77(12) . 2_655 ?
N1 C6 C5 110.19(10) . . ?
N1 C6 H6 124.9 . . ?
C5 C6 H6 124.9 . . ?
C8 C7 C4 120.85(10) . . ?
C12 C7 C4 120.57(10) . . ?
C12 C7 C8 118.53(10) . . ?
C7 C8 H8 119.6 . . ?
C9 C8 C7 120.75(11) . . ?
C9 C8 H8 119.6 . . ?
C8 C9 H9 119.9 . . ?
C10 C9 C8 120.22(11) . . ?
C10 C9 H9 119.9 . . ?
C9 C10 H10 120.1 . . ?
C9 C10 C11 119.79(11) . . ?
C11 C10 H10 120.1 . . ?
C10 C11 H11 119.9 . . ?
C10 C11 C12 120.13(12) . . ?
C12 C11 H11 119.9 . . ?
C7 C12 C11 120.58(11) . . ?
C7 C12 H12 119.7 . . ?
C11 C12 H12 119.7 . . ?
N1 C13 H13A 108.6 . . ?
N1 C13 H13B 108.6 . . ?
N1 C13 C14 114.71(9) . . ?
H13A C13 H13B 107.6 . . ?
C14 C13 H13A 108.6 . . ?
C14 C13 H13B 108.6 . . ?
C15 C14 C13 119.70(10) . . ?
C19 C14 C13 121.39(10) . . ?
C19 C14 C15 118.69(11) . . ?
C14 C15 H15 119.8 . . ?
C16 C15 C14 120.42(11) . . ?
C16 C15 H15 119.8 . . ?
C15 C16 H16 119.8 . . ?
C17 C16 C15 120.41(11) . . ?
C17 C16 H16 119.8 . . ?
C16 C17 H17 120.2 . . ?
C16 C17 C18 119.60(12) . . ?
C18 C17 H17 120.2 . . ?
C17 C18 H18 120.0 . . ?
C19 C18 C17 120.01(12) . . ?
C19 C18 H18 120.0 . . ?
C14 C19 H19 119.6 . . ?
C18 C19 C14 120.87(11) . . ?
C18 C19 H19 119.6 . . ?

loop_
_geom_bond_atom_site_label_1
_geom_bond_atom_site_label_2
_geom_bond_distance
_geom_bond_site_symmetry_2
_geom_bond_publ_flag
O1 C2 1.2227(14) . ?
N1 C3 1.3928(13) . ?
N1 C6 1.3525(14) . ?
N1 C13 1.4733(13) . ?
C1 H1A 0.9800 . ?
C1 H1B 0.9800 . ?
C1 H1C 0.9800 . ?
C1 C2 1.5073(16) . ?
C2 C3 1.4636(16) . ?
C3 C4 1.4010(15) . ?
C4 C5 1.4228(15) . ?
C4 C7 1.4898(14) . ?
C5 C5 1.472(2) 2_655 ?
C5 C6 1.3909(15) . ?
C6 H6 0.9500 . ?
C7 C8 1.3918(16) . ?
C7 C12 1.3914(16) . ?
C8 H8 0.9500 . ?
C8 C9 1.3880(16) . ?
C9 H9 0.9500 . ?
C9 C10 1.3790(19) . ?
C10 H10 0.9500 . ?
C10 C11 1.383(2) . ?
C11 H11 0.9500 . ?
C11 C12 1.3919(17) . ?
C12 H12 0.9500 . ?
C13 H13A 0.9900 . ?
C13 H13B 0.9900 . ?
C13 C14 1.5119(16) . ?
C14 C15 1.3944(15) . ?
C14 C19 1.3925(16) . ?
C15 H15 0.9500 . ?
C15 C16 1.3905(17) . ?
C16 H16 0.9500 . ?
C16 C17 1.3846(18) . ?
C17 H17 0.9500 . ?
C17 C18 1.3887(18) . ?
C18 H18 0.9500 . ?
C18 C19 1.3883(17) . ?
C19 H19 0.9500 . ?

loop_
_geom_torsion_atom_site_label_1
_geom_torsion_atom_site_label_2
_geom_torsion_atom_site_label_3
_geom_torsion_atom_site_label_4
_geom_torsion
_geom_torsion_site_symmetry_1
_geom_torsion_site_symmetry_2
_geom_torsion_site_symmetry_3
_geom_torsion_site_symmetry_4
_geom_torsion_publ_flag
O1 C2 C3 N1 -8.38(17) . . . . ?
O1 C2 C3 C4 170.26(12) . . . . ?
N1 C3 C4 C5 0.85(12) . . . . ?
N1 C3 C4 C7 -179.68(10) . . . . ?
N1 C13 C14 C15 -129.85(10) . . . . ?
N1 C13 C14 C19 55.52(13) . . . . ?
C1 C2 C3 N1 171.18(11) . . . . ?
C1 C2 C3 C4 -10.18(19) . . . . ?
C2 C3 C4 C5 -177.93(11) . . . . ?
C2 C3 C4 C7 1.5(2) . . . . ?
C3 N1 C6 C5 -1.08(13) . . . . ?
C3 N1 C13 C14 87.74(13) . . . . ?
C3 C4 C5 C5 175.11(6) . . . 2_655 ?
C3 C4 C5 C6 -1.47(13) . . . . ?
C3 C4 C7 C8 85.89(15) . . . . ?
C3 C4 C7 C12 -96.60(14) . . . . ?
C4 C5 C6 N1 1.57(13) . . . . ?
C4 C7 C8 C9 177.97(11) . . . . ?
C4 C7 C12 C11 -177.71(11) . . . . ?
C5 C4 C7 C8 -94.73(14) . . . . ?
C5 C4 C7 C12 82.79(15) . . . . ?
C5 C5 C6 N1 -175.03(6) 2_655 . . . ?
C6 N1 C3 C2 179.05(10) . . . . ?
C6 N1 C3 C4 0.12(12) . . . . ?
C6 N1 C13 C14 -93.11(13) . . . . ?
C7 C4 C5 C5 -4.37(14) . . . 2_655 ?
C7 C4 C5 C6 179.04(10) . . . . ?
C7 C8 C9 C10 -0.34(19) . . . . ?
C8 C7 C12 C11 -0.14(18) . . . . ?
C8 C9 C10 C11 0.0(2) . . . . ?
C9 C10 C11 C12 0.3(2) . . . . ?
C10 C11 C12 C7 -0.2(2) . . . . ?
C12 C7 C8 C9 0.41(18) . . . . ?
C13 N1 C3 C2 -1.72(17) . . . . ?
C13 N1 C3 C4 179.36(10) . . . . ?
C13 N1 C6 C5 179.62(10) . . . . ?
C13 C14 C15 C16 -174.42(10) . . . . ?
C13 C14 C19 C18 174.56(10) . . . . ?
C14 C15 C16 C17 -0.33(17) . . . . ?
C15 C14 C19 C18 -0.13(16) . . . . ?
C15 C16 C17 C18 0.08(17) . . . . ?
C16 C17 C18 C19 0.15(17) . . . . ?
C17 C18 C19 C14 -0.13(17) . . . . ?
C19 C14 C15 C16 0.36(16) . . . . ?
